data_1531438
loop_
_publ_author_name
'Grzechnik, A.'
'Syassen, K.'
'Hanfland, M.'
'Loa, I.'
'Gesland, J.Y.'

_publ_section_title
;
 Scheelite to fergusonite phase transition in Y Li F4 at high pressures
;
_journal_name_full 'Physical Review, Serie 3. B - Condensed Matter (18,1978-)'
_journal_page_first 104102-1
_journal_page_last 104102-6
_journal_volume 65
_journal_year 2002
_chemical_formula_sum 'F4 Li Y'
_chemical_name_systematic 'Y Li F4'
_space_group_IT_number 15
_symmetry_space_group_name_Hall '-I 2ya'
_symmetry_space_group_name_H-M 'I 1 2/a 1'
_cell_angle_alpha 90
_cell_angle_beta 95.279
_cell_angle_gamma 90
_cell_formula_units_Z 4
_cell_length_a 5.0416
_cell_length_b 10.4174
_cell_length_c 4.7808
_cell_volume 250.024
_citation_journal_id_ASTM PRBMDO
_cod_data_source_file Grzechnik_PRBMDO_2002_1740.cif
_cod_data_source_block F4Li1Y1
_cod_original_cell_volume 250.0244
_cod_original_sg_symbol_Hall '-C 2yc (x+z,y,-x)'
_cod_original_formula_sum 'F4 Li1 Y1'
_cod_database_code 1531438

loop_
_symmetry_equiv_pos_as_xyz
x,y,z
-x+1/2,y,-z
-x,-y,-z
x-1/2,-y,z
x+1/2,y+1/2,z+1/2
-x+1,y+1/2,-z+1/2
-x+1/2,-y+1/2,-z+1/2
x,-y+1/2,z+1/2

loop_
_atom_site_label
_atom_site_type_symbol
_atom_site_fract_x
_atom_site_fract_y
_atom_site_fract_z
_atom_site_occupancy
_atom_site_U_iso_or_equiv
Y1 Y+3 0.25 0.879 0 1 0.0
Li1 Li+1 0.25 0.362 0 1 0.0
F2 F-1 0.937 0.2962 0.136 1 0.0
F1 F-1 0.43 0.0317 0.756 1 0.0
